data_7040394
loop_
_publ_author_name
'Kuei, Chu-Yun'
'Liu, Shih-Hung'
'Chou, Pi-Tai'
'Lee, Gene-Hsiang'
'Chi, Yun'

_publ_section_title
;
 Room temperature blue phosphorescence: a combined experimental and
 theoretical study on the bis-tridentate Ir(iii) metal complexes.
;
_journal_issue 39
_journal_name_full 'Dalton transactions (Cambridge, England : 2003)'
_journal_page_first 15364
_journal_paper_doi 10.1039/c6dt02611g
_journal_volume 45
_journal_year 2016
_chemical_formula_sum 'C36 H27 F7 Ir N5'
_chemical_formula_weight 854.82
_space_group_crystal_system triclinic
_space_group_IT_number 2
_space_group_name_Hall '-P 1'
_space_group_name_H-M_alt 'P -1'
_symmetry_space_group_name_Hall '-P 1'
_symmetry_space_group_name_H-M 'P -1'
_atom_sites_solution_hydrogens geom
_audit_creation_method SHELXL-2014/7
_audit_update_record
;
2016-06-30 deposited with the CCDC.
2016-08-18 downloaded from the CCDC.
;
_cell_angle_alpha 74.4352(11)
_cell_angle_beta 85.0865(12)
_cell_angle_gamma 89.9465(12)
_cell_formula_units_Z 4
_cell_length_a 11.3395(4)
_cell_length_b 15.5069(5)
_cell_length_c 19.0503(7)
_cell_measurement_reflns_used 9484
_cell_measurement_temperature 150(2)
_cell_measurement_theta_max 27.50
_cell_measurement_theta_min 2.28
_cell_volume 3214.26(19)
_computing_cell_refinement 'Bruker SAINT'
_computing_data_collection 'Bruker APEX3'
_computing_data_reduction 'Bruker SAINT'
_computing_molecular_graphics 'Bruker SHELXTL'
_computing_publication_material 'Bruker SHELXTL'
_computing_structure_refinement 'SHELXL-2014/7 (Sheldrick, 2014)'
_computing_structure_solution 'SHELXS-97 (Sheldrick 2008)'
_diffrn_ambient_temperature 150(2)
_diffrn_measured_fraction_theta_full 0.999
_diffrn_measured_fraction_theta_max 0.998
_diffrn_measurement_device_type 'Bruker D8 Vneture'
_diffrn_measurement_method '\f and \w scans'
_diffrn_radiation_type MoK\a
_diffrn_radiation_wavelength 0.71073
_diffrn_reflns_av_R_equivalents 0.0168
_diffrn_reflns_av_unetI/netI 0.0283
_diffrn_reflns_Laue_measured_fraction_full 0.999
_diffrn_reflns_Laue_measured_fraction_max 0.998
_diffrn_reflns_limit_h_max 14
_diffrn_reflns_limit_h_min -14
_diffrn_reflns_limit_k_max 19
_diffrn_reflns_limit_k_min -20
_diffrn_reflns_limit_l_max 24
_diffrn_reflns_limit_l_min -24
_diffrn_reflns_number 26005
_diffrn_reflns_point_group_measured_fraction_full 0.999
_diffrn_reflns_point_group_measured_fraction_max 0.998
_diffrn_reflns_theta_full 25.242
_diffrn_reflns_theta_max 27.500
_diffrn_reflns_theta_min 2.286
_exptl_absorpt_coefficient_mu 4.230
_exptl_absorpt_correction_T_max 0.7456
_exptl_absorpt_correction_T_min 0.5638
_exptl_absorpt_correction_type multi-scan
_exptl_absorpt_process_details 'SADABS (Bruker, 2014)'
_exptl_crystal_colour yellow
_exptl_crystal_density_diffrn 1.766
_exptl_crystal_description block
_exptl_crystal_F_000 1672
_exptl_crystal_size_max 0.300
_exptl_crystal_size_mid 0.200
_exptl_crystal_size_min 0.150
_refine_diff_density_max 0.781
_refine_diff_density_min -0.875
_refine_diff_density_rms 0.086
_refine_ls_extinction_method none
_refine_ls_goodness_of_fit_ref 1.062
_refine_ls_hydrogen_treatment constr
_refine_ls_matrix_type full
_refine_ls_number_parameters 896
_refine_ls_number_reflns 14734
_refine_ls_number_restraints 0
_refine_ls_restrained_S_all 1.062
_refine_ls_R_factor_all 0.0289
_refine_ls_R_factor_gt 0.0214
_refine_ls_shift/su_max 0.003
_refine_ls_shift/su_mean 0.000
_refine_ls_structure_factor_coef Fsqd
_refine_ls_weighting_details 'w=1/[\s^2^(Fo^2^)+(0.0150P)^2^+2.4438P] where P=(Fo^2^+2Fc^2^)/3'
_refine_ls_weighting_scheme calc
_refine_ls_wR_factor_gt 0.0439
_refine_ls_wR_factor_ref 0.0461
_reflns_Friedel_coverage 0.000
_reflns_number_gt 12898
_reflns_number_total 14734
_reflns_threshold_expression 'I > 2\s(I)'
_cod_data_source_file c6dt02611g2.cif
_cod_data_source_block ic17527
_cod_depositor_comments 'Adding full bibliography for 7040392--7040394.cif.'
_cod_database_code 7040394
_shelx_shelxl_version_number 2014/7
_shelx_space_group_comment
; 
The symmetry employed for this shelxl refinement is uniquely defined 
by the following loop, which should always be used as a source of 
symmetry information in preference to the above space-group names. 
They are only intended as comments. 
;
_shelx_estimated_absorpt_t_min 0.363
_shelx_estimated_absorpt_t_max 0.569

loop_
_space_group_symop_operation_xyz
'x, y, z'
'-x, -y, -z'

loop_
_atom_site_label
_atom_site_type_symbol
_atom_site_fract_x
_atom_site_fract_y
_atom_site_fract_z
_atom_site_U_iso_or_equiv
_atom_site_adp_type
_atom_site_occupancy
_atom_site_site_symmetry_order
_atom_site_calc_flag
_atom_site_refinement_flags_posn
_atom_site_refinement_flags_adp
_atom_site_refinement_flags_occupancy
_atom_site_disorder_assembly
_atom_site_disorder_group
Ir1 Ir 0.43737(2) 0.54582(2) 0.26369(2) 0.01970(3) Uani 1 1 d . . . . .
N1 N 0.33784(18) 0.62044(13) 0.18460(11) 0.0214(4) Uani 1 1 d . . . . .
N2 N 0.3855(2) 0.37619(14) 0.20212(12) 0.0280(5) Uani 1 1 d . . . . .
N3 N 0.4970(2) 0.35832(15) 0.29039(13) 0.0342(6) Uani 1 1 d . . . . .
N4 N 0.54621(18) 0.60293(13) 0.37742(11) 0.0218(4) Uani 1 1 d . . . . .
N5 N 0.46174(18) 0.72242(13) 0.31985(12) 0.0228(4) Uani 1 1 d . . . . .
C1 C 0.5687(2) 0.59908(16) 0.18055(14) 0.0226(5) Uani 1 1 d . . . . .
C2 C 0.6916(2) 0.58902(17) 0.17942(15) 0.0271(6) Uani 1 1 d . . . . .
H2 H 0.7250 0.5522 0.2209 0.033 Uiso 1 1 calc R U . . .
C3 C 0.7632(2) 0.63188(19) 0.11894(16) 0.0305(6) Uani 1 1 d . . . . .
C4 C 0.7224(2) 0.68661(19) 0.05635(16) 0.0312(6) Uani 1 1 d . . . . .
H4 H 0.7745 0.7158 0.0151 0.037 Uiso 1 1 calc R U . . .
C5 C 0.6020(3) 0.69635(17) 0.05737(15) 0.0287(6) Uani 1 1 d . . . . .
C6 C 0.5227(2) 0.65490(16) 0.11674(14) 0.0237(5) Uani 1 1 d . . . . .
C7 C 0.3933(2) 0.66640(16) 0.11943(14) 0.0238(5) Uani 1 1 d . . . . .
C8 C 0.3262(3) 0.71691(18) 0.06554(16) 0.0318(6) Uani 1 1 d . . . . .
H8 H 0.3633 0.7495 0.0194 0.038 Uiso 1 1 calc R U . . .
C9 C 0.2053(3) 0.71882(19) 0.08029(17) 0.0362(7) Uani 1 1 d . . . . .
H9 H 0.1591 0.7527 0.0437 0.043 Uiso 1 1 calc R U . . .
C10 C 0.1499(2) 0.67255(17) 0.14708(16) 0.0300(6) Uani 1 1 d . . . . .
H10 H 0.0664 0.6743 0.1565 0.036 Uiso 1 1 calc R U . . .
C11 C 0.2185(2) 0.62300(16) 0.20075(14) 0.0236(5) Uani 1 1 d . . . . .
C12 C 0.1804(2) 0.57147(16) 0.27607(14) 0.0236(5) Uani 1 1 d . . . . .
C13 C 0.0650(2) 0.56655(18) 0.30874(16) 0.0304(6) Uani 1 1 d . . . . .
C14 C 0.0320(3) 0.51786(19) 0.37899(17) 0.0359(7) Uani 1 1 d . . . . .
H14 H -0.0472 0.5164 0.4000 0.043 Uiso 1 1 calc R U . . .
C15 C 0.1197(3) 0.47122(19) 0.41741(15) 0.0348(7) Uani 1 1 d . . . . .
C16 C 0.2352(3) 0.47225(17) 0.38919(14) 0.0290(6) Uani 1 1 d . . . . .
H16 H 0.2919 0.4379 0.4181 0.035 Uiso 1 1 calc R U . . .
C17 C 0.2698(2) 0.52368(16) 0.31805(14) 0.0240(5) Uani 1 1 d . . . . .
C18 C 0.4340(2) 0.42177(16) 0.24423(14) 0.0245(5) Uani 1 1 d . . . . .
C19 C 0.4163(3) 0.28633(19) 0.22189(17) 0.0446(8) Uani 1 1 d . . . . .
H19 H 0.3928 0.2414 0.2002 0.054 Uiso 1 1 calc R U . . .
C20 C 0.4852(3) 0.27522(19) 0.27714(18) 0.0480(9) Uani 1 1 d . . . . .
H20 H 0.5193 0.2210 0.3024 0.058 Uiso 1 1 calc R U . . .
C21 C 0.5557(3) 0.38588(17) 0.34336(14) 0.0285(6) Uani 1 1 d . . . . .
C22 C 0.6287(3) 0.33555(18) 0.39288(16) 0.0345(7) Uani 1 1 d . . . . .
H22 H 0.6450 0.2751 0.3942 0.041 Uiso 1 1 calc R U . . .
C23 C 0.6771(3) 0.37676(18) 0.44056(15) 0.0303(6) Uani 1 1 d . . . . .
C24 C 0.6541(2) 0.46579(17) 0.44034(15) 0.0270(6) Uani 1 1 d . . . . .
H24 H 0.6870 0.4926 0.4738 0.032 Uiso 1 1 calc R U . . .
C25 C 0.5815(2) 0.51255(16) 0.38940(14) 0.0228(5) Uani 1 1 d . . . . .
C26 C 0.5327(2) 0.47516(16) 0.33933(13) 0.0231(5) Uani 1 1 d . . . . .
C27 C 0.4797(2) 0.63626(16) 0.31934(13) 0.0211(5) Uani 1 1 d . . . . .
C28 C 0.5669(2) 0.66777(17) 0.41333(15) 0.0274(6) Uani 1 1 d . . . . .
H28 H 0.6096 0.6608 0.4553 0.033 Uiso 1 1 calc R U . . .
C29 C 0.5151(2) 0.74184(17) 0.37723(15) 0.0283(6) Uani 1 1 d . . . . .
H29 H 0.5146 0.7978 0.3886 0.034 Uiso 1 1 calc R U . . .
C30 C 0.3168(2) 0.41830(18) 0.14012(15) 0.0270(6) Uani 1 1 d . . . . .
H30 H 0.2710 0.4682 0.1526 0.032 Uiso 1 1 calc R U . . .
C31 C 0.3996(3) 0.4577(2) 0.07264(15) 0.0343(6) Uani 1 1 d . . . . .
H31A H 0.4567 0.4988 0.0834 0.051 Uiso 1 1 calc R U . . .
H31B H 0.3539 0.4904 0.0329 0.051 Uiso 1 1 calc R U . . .
H31C H 0.4421 0.4094 0.0578 0.051 Uiso 1 1 calc R U . . .
C32 C 0.2291(3) 0.3513(2) 0.12696(17) 0.0385(7) Uani 1 1 d . . . . .
H32A H 0.2724 0.3053 0.1094 0.058 Uiso 1 1 calc R U . . .
H32B H 0.1771 0.3824 0.0902 0.058 Uiso 1 1 calc R U . . .
H32C H 0.1815 0.3231 0.1728 0.058 Uiso 1 1 calc R U . . .
C33 C 0.7614(3) 0.3248(2) 0.49120(18) 0.0402(7) Uani 1 1 d . . . . .
C34 C 0.4041(2) 0.78786(17) 0.26248(15) 0.0274(6) Uani 1 1 d . . . . .
H34 H 0.3593 0.7536 0.2354 0.033 Uiso 1 1 calc R U . . .
C35 C 0.4987(3) 0.8452(2) 0.20830(18) 0.0440(8) Uani 1 1 d . . . . .
H35A H 0.5412 0.8821 0.2328 0.066 Uiso 1 1 calc R U . . .
H35B H 0.4611 0.8841 0.1672 0.066 Uiso 1 1 calc R U . . .
H35C H 0.5546 0.8063 0.1900 0.066 Uiso 1 1 calc R U . . .
C36 C 0.3169(3) 0.8434(2) 0.29464(19) 0.0425(8) Uani 1 1 d . . . . .
H36A H 0.2566 0.8039 0.3278 0.064 Uiso 1 1 calc R U . . .
H36B H 0.2789 0.8849 0.2552 0.064 Uiso 1 1 calc R U . . .
H36C H 0.3586 0.8774 0.3219 0.064 Uiso 1 1 calc R U . . .
F1 F 0.88283(14) 0.62023(13) 0.11836(10) 0.0448(4) Uani 1 1 d . . . . .
F2 F 0.56122(15) 0.74959(11) -0.00469(9) 0.0401(4) Uani 1 1 d . . . . .
F3 F -0.02294(15) 0.61026(12) 0.26964(10) 0.0418(4) Uani 1 1 d . . . . .
F4 F 0.09026(17) 0.42178(13) 0.48781(9) 0.0486(5) Uani 1 1 d . . . . .
F5 F 0.7726(2) 0.35438(14) 0.54909(13) 0.0817(9) Uani 1 1 d . . . . .
F6 F 0.86893(19) 0.32176(19) 0.45792(14) 0.0870(9) Uani 1 1 d . . . . .
F7 F 0.72771(17) 0.23857(12) 0.51761(11) 0.0499(5) Uani 1 1 d . . . . .
Ir2 Ir 0.94301(2) 0.11096(2) 0.25593(2) 0.01627(3) Uani 1 1 d . . . . .
N6 N 0.83494(16) 0.09146(12) 0.17928(11) 0.0171(4) Uani 1 1 d . . . . .
N7 N 0.91055(19) 0.32330(13) 0.18651(12) 0.0230(5) Uani 1 1 d . . . . .
N8 N 1.01042(19) 0.28096(13) 0.28021(11) 0.0216(4) Uani 1 1 d . . . . .
N9 N 1.04597(18) -0.02192(13) 0.37233(11) 0.0199(4) Uani 1 1 d . . . . .
N10 N 0.95950(18) -0.10239(13) 0.31516(11) 0.0204(4) Uani 1 1 d . . . . .
C37 C 1.0672(2) 0.10462(15) 0.17077(13) 0.0186(5) Uani 1 1 d . . . . .
C38 C 1.1910(2) 0.09983(17) 0.16997(15) 0.0246(5) Uani 1 1 d . . . . .
H38 H 1.2290 0.1028 0.2118 0.030 Uiso 1 1 calc R U . . .
C39 C 1.2565(2) 0.09086(18) 0.10886(16) 0.0292(6) Uani 1 1 d . . . . .
C40 C 1.2099(2) 0.08905(18) 0.04480(16) 0.0291(6) Uani 1 1 d . . . . .
H40 H 1.2583 0.0849 0.0027 0.035 Uiso 1 1 calc R U . . .
C41 C 1.0888(2) 0.09368(17) 0.04576(14) 0.0243(5) Uani 1 1 d . . . . .
C42 C 1.0151(2) 0.09809(15) 0.10647(13) 0.0187(5) Uani 1 1 d . . . . .
C43 C 0.8848(2) 0.09006(15) 0.11234(13) 0.0193(5) Uani 1 1 d . . . . .
C44 C 0.8119(2) 0.07935(17) 0.05972(14) 0.0245(5) Uani 1 1 d . . . . .
H44 H 0.8449 0.0783 0.0124 0.029 Uiso 1 1 calc R U . . .
C45 C 0.6910(2) 0.07030(18) 0.07739(16) 0.0302(6) Uani 1 1 d . . . . .
H45 H 0.6407 0.0636 0.0417 0.036 Uiso 1 1 calc R U . . .
C46 C 0.6421(2) 0.07087(17) 0.14621(16) 0.0271(6) Uani 1 1 d . . . . .
H46 H 0.5589 0.0647 0.1579 0.032 Uiso 1 1 calc R U . . .
C47 C 0.7169(2) 0.08065(15) 0.19835(14) 0.0214(5) Uani 1 1 d . . . . .
C48 C 0.6854(2) 0.08060(15) 0.27483(14) 0.0217(5) Uani 1 1 d . . . . .
C49 C 0.5729(2) 0.06112(17) 0.31126(16) 0.0296(6) Uani 1 1 d . . . . .
C50 C 0.5459(3) 0.05986(18) 0.38332(17) 0.0371(7) Uani 1 1 d . . . . .
H50 H 0.4686 0.0450 0.4071 0.044 Uiso 1 1 calc R U . . .
C51 C 0.6378(3) 0.08145(18) 0.41907(15) 0.0346(7) Uani 1 1 d . . . . .
C52 C 0.7513(2) 0.10178(17) 0.38727(14) 0.0276(6) Uani 1 1 d . . . . .
H52 H 0.8108 0.1171 0.4143 0.033 Uiso 1 1 calc R U . . .
C53 C 0.7787(2) 0.09966(15) 0.31451(14) 0.0217(5) Uani 1 1 d . . . . .
C54 C 0.9490(2) 0.24841(16) 0.23285(13) 0.0181(5) Uani 1 1 d . . . . .
C55 C 0.9453(3) 0.39979(17) 0.20536(15) 0.0299(6) Uani 1 1 d . . . . .
H55 H 0.9279 0.4598 0.1812 0.036 Uiso 1 1 calc R U . . .
C56 C 1.0075(3) 0.37349(17) 0.26364(15) 0.0299(6) Uani 1 1 d . . . . .
H56 H 1.0427 0.4108 0.2887 0.036 Uiso 1 1 calc R U . . .
C57 C 1.0407(2) 0.13157(16) 0.33090(13) 0.0196(5) Uani 1 1 d . . . . .
C58 C 1.0645(2) 0.21791(16) 0.33500(13) 0.0221(5) Uani 1 1 d . . . . .
C59 C 1.1337(2) 0.23507(17) 0.38650(14) 0.0255(5) Uani 1 1 d . . . . .
H59 H 1.1510 0.2946 0.3876 0.031 Uiso 1 1 calc R U . . .
C60 C 1.1769(2) 0.16179(17) 0.43658(14) 0.0243(5) Uani 1 1 d . . . . .
C61 C 1.1518(2) 0.07315(17) 0.43650(14) 0.0235(5) Uani 1 1 d . . . . .
H61 H 1.1810 0.0239 0.4715 0.028 Uiso 1 1 calc R U . . .
C62 C 1.0830(2) 0.06045(16) 0.38347(13) 0.0206(5) Uani 1 1 d . . . . .
C63 C 0.9802(2) -0.01617(16) 0.31376(13) 0.0188(5) Uani 1 1 d . . . . .
C64 C 1.0636(2) -0.11008(16) 0.40924(14) 0.0246(5) Uani 1 1 d . . . . .
H64 H 1.1051 -0.1309 0.4516 0.030 Uiso 1 1 calc R U . . .
C65 C 1.0102(2) -0.16029(17) 0.37325(15) 0.0263(6) Uani 1 1 d . . . . .
H65 H 1.0076 -0.2238 0.3853 0.032 Uiso 1 1 calc R U . . .
C66 C 0.8423(2) 0.32440(17) 0.12372(14) 0.0260(6) Uani 1 1 d . . . . .
H66 H 0.8511 0.2651 0.1128 0.031 Uiso 0.654(6) 1 calc R U P A 1
H66' H 0.8133 0.2618 0.1293 0.031 Uiso 0.346(6) 1 calc R U P A 2
C67 C 0.8903(6) 0.3974(4) 0.0551(3) 0.0478(15) Uani 0.654(6) 1 d . . P A 1
H67A H 0.8435 0.3966 0.0143 0.072 Uiso 0.654(6) 1 calc R U P A 1
H67B H 0.8848 0.4561 0.0650 0.072 Uiso 0.654(6) 1 calc R U P A 1
H67C H 0.9733 0.3859 0.0422 0.072 Uiso 0.654(6) 1 calc R U P A 1
C68 C 0.7131(5) 0.3354(5) 0.1449(4) 0.0529(16) Uani 0.654(6) 1 d . . P A 1
H68A H 0.6672 0.3362 0.1034 0.079 Uiso 0.654(6) 1 calc R U P A 1
H68B H 0.6853 0.2853 0.1866 0.079 Uiso 0.654(6) 1 calc R U P A 1
H68C H 0.7028 0.3918 0.1584 0.079 Uiso 0.654(6) 1 calc R U P A 1
C67' C 0.9262(11) 0.3503(8) 0.0568(6) 0.0478(15) Uani 0.346(6) 1 d . . P A 2
H67D H 0.8838 0.3518 0.0138 0.072 Uiso 0.346(6) 1 calc R U P A 2
H67E H 0.9608 0.4097 0.0520 0.072 Uiso 0.346(6) 1 calc R U P A 2
H67F H 0.9894 0.3066 0.0605 0.072 Uiso 0.346(6) 1 calc R U P A 2
C68' C 0.7362(10) 0.3836(9) 0.1182(8) 0.0529(16) Uani 0.346(6) 1 d . . P A 2
H68D H 0.6954 0.3810 0.0755 0.079 Uiso 0.346(6) 1 calc R U P A 2
H68E H 0.6820 0.3629 0.1626 0.079 Uiso 0.346(6) 1 calc R U P A 2
H68F H 0.7621 0.4455 0.1131 0.079 Uiso 0.346(6) 1 calc R U P A 2
C69 C 1.2568(3) 0.17935(19) 0.48998(16) 0.0328(6) Uani 1 1 d . . . . .
C70 C 0.9018(2) -0.12938(17) 0.25727(15) 0.0273(6) Uani 1 1 d . . . . .
H70 H 0.8565 -0.0773 0.2304 0.033 Uiso 1 1 calc R U . . .
C71 C 0.9954(3) -0.1512(2) 0.20336(17) 0.0424(8) Uani 1 1 d . . . . .
H71A H 1.0499 -0.0997 0.1837 0.064 Uiso 1 1 calc R U . . .
H71B H 0.9573 -0.1649 0.1632 0.064 Uiso 1 1 calc R U . . .
H71C H 1.0396 -0.2032 0.2283 0.064 Uiso 1 1 calc R U . . .
C72 C 0.8145(3) -0.2070(2) 0.29074(18) 0.0404(7) Uani 1 1 d . . . . .
H72A H 0.8577 -0.2601 0.3147 0.061 Uiso 1 1 calc R U . . .
H72B H 0.7715 -0.2201 0.2522 0.061 Uiso 1 1 calc R U . . .
H72C H 0.7582 -0.1909 0.3269 0.061 Uiso 1 1 calc R U . . .
F8 F 1.37647(13) 0.08267(13) 0.11012(10) 0.0462(5) Uani 1 1 d . . . . .
F9 F 1.04180(14) 0.09443(11) -0.01817(8) 0.0339(4) Uani 1 1 d . . . . .
F10 F 0.48113(14) 0.04307(12) 0.27515(10) 0.0419(4) Uani 1 1 d . . . . .
F11 F 0.61481(18) 0.08129(13) 0.49072(9) 0.0503(5) Uani 1 1 d . . . . .
F12 F 1.36811(17) 0.1954(2) 0.46234(13) 0.0841(9) Uani 1 1 d . . . . .
F13 F 1.2563(2) 0.11270(12) 0.55111(11) 0.0616(6) Uani 1 1 d . . . . .
F14 F 1.22613(17) 0.25120(12) 0.51277(10) 0.0445(4) Uani 1 1 d . . . . .

loop_
_atom_site_aniso_label
_atom_site_aniso_U_11
_atom_site_aniso_U_22
_atom_site_aniso_U_33
_atom_site_aniso_U_23
_atom_site_aniso_U_13
_atom_site_aniso_U_12
Ir1 0.03123(6) 0.01273(5) 0.01528(5) -0.00310(4) -0.00507(4) 0.00209(4)
N1 0.0318(11) 0.0133(10) 0.0194(11) -0.0038(8) -0.0055(9) 0.0006(8)
N2 0.0474(14) 0.0172(11) 0.0212(12) -0.0070(9) -0.0075(10) 0.0029(10)
N3 0.0640(17) 0.0186(11) 0.0230(12) -0.0070(10) -0.0157(11) 0.0099(11)
N4 0.0286(11) 0.0156(10) 0.0223(11) -0.0053(9) -0.0070(9) 0.0007(8)
N5 0.0269(11) 0.0155(10) 0.0266(12) -0.0060(9) -0.0053(9) -0.0001(8)
C1 0.0331(14) 0.0142(11) 0.0214(13) -0.0059(10) -0.0041(11) 0.0016(10)
C2 0.0338(14) 0.0235(13) 0.0244(14) -0.0060(11) -0.0062(11) 0.0028(11)
C3 0.0293(14) 0.0303(15) 0.0331(16) -0.0101(12) -0.0046(12) 0.0019(11)
C4 0.0365(15) 0.0292(14) 0.0258(15) -0.0051(12) 0.0015(12) -0.0043(12)
C5 0.0431(16) 0.0210(13) 0.0207(14) -0.0021(11) -0.0063(12) -0.0011(11)
C6 0.0351(14) 0.0167(12) 0.0194(13) -0.0044(10) -0.0047(11) 0.0003(10)
C7 0.0352(14) 0.0163(12) 0.0207(13) -0.0055(10) -0.0050(11) 0.0013(10)
C8 0.0403(16) 0.0257(14) 0.0252(15) 0.0019(12) -0.0076(12) 0.0047(12)
C9 0.0416(17) 0.0304(15) 0.0334(17) 0.0001(13) -0.0137(13) 0.0086(13)
C10 0.0302(14) 0.0234(13) 0.0374(17) -0.0081(12) -0.0087(12) 0.0049(11)
C11 0.0318(14) 0.0144(11) 0.0269(14) -0.0088(10) -0.0048(11) 0.0008(10)
C12 0.0332(14) 0.0153(12) 0.0253(14) -0.0109(10) -0.0018(11) -0.0006(10)
C13 0.0377(15) 0.0231(13) 0.0351(16) -0.0165(12) 0.0000(12) 0.0002(11)
C14 0.0422(17) 0.0332(16) 0.0363(17) -0.0204(14) 0.0101(13) -0.0048(13)
C15 0.0574(19) 0.0276(14) 0.0200(14) -0.0113(12) 0.0089(13) -0.0069(13)
C16 0.0485(17) 0.0192(13) 0.0202(14) -0.0072(11) -0.0019(12) -0.0020(11)
C17 0.0366(14) 0.0162(12) 0.0221(13) -0.0106(10) -0.0014(11) -0.0036(10)
C18 0.0406(15) 0.0165(12) 0.0173(13) -0.0051(10) -0.0053(11) 0.0027(10)
C19 0.084(3) 0.0216(14) 0.0346(18) -0.0140(13) -0.0209(17) 0.0082(15)
C20 0.096(3) 0.0177(14) 0.0364(18) -0.0115(13) -0.0262(18) 0.0155(16)
C21 0.0505(17) 0.0177(12) 0.0185(13) -0.0048(10) -0.0098(12) 0.0069(11)
C22 0.0555(19) 0.0191(13) 0.0305(16) -0.0063(12) -0.0148(14) 0.0114(12)
C23 0.0401(16) 0.0252(14) 0.0239(14) -0.0014(11) -0.0093(12) 0.0069(12)
C24 0.0342(14) 0.0229(13) 0.0236(14) -0.0040(11) -0.0088(11) 0.0011(11)
C25 0.0313(13) 0.0165(12) 0.0200(13) -0.0035(10) -0.0033(10) 0.0023(10)
C26 0.0355(14) 0.0171(12) 0.0157(13) -0.0020(10) -0.0042(10) 0.0018(10)
C27 0.0268(13) 0.0159(12) 0.0200(13) -0.0034(10) -0.0024(10) -0.0004(9)
C28 0.0321(14) 0.0245(13) 0.0293(15) -0.0114(12) -0.0095(11) -0.0028(11)
C29 0.0329(14) 0.0215(13) 0.0354(16) -0.0144(12) -0.0076(12) -0.0026(11)
C30 0.0319(14) 0.0265(14) 0.0256(14) -0.0113(11) -0.0052(11) 0.0006(11)
C31 0.0416(16) 0.0332(15) 0.0263(15) -0.0033(12) -0.0078(12) -0.0081(13)
C32 0.0351(16) 0.0442(18) 0.0397(18) -0.0190(15) 0.0011(13) -0.0111(13)
C33 0.0495(19) 0.0289(16) 0.0432(19) -0.0066(14) -0.0202(15) 0.0080(13)
C34 0.0343(14) 0.0163(12) 0.0323(15) -0.0056(11) -0.0104(12) 0.0002(10)
C35 0.053(2) 0.0295(16) 0.0409(19) 0.0046(14) -0.0016(15) 0.0020(14)
C36 0.0424(17) 0.0329(16) 0.052(2) -0.0082(15) -0.0110(15) 0.0145(13)
F1 0.0290(9) 0.0528(11) 0.0479(11) -0.0060(9) -0.0020(8) 0.0019(8)
F2 0.0458(10) 0.0409(10) 0.0227(9) 0.0105(7) -0.0047(7) -0.0011(8)
F3 0.0345(9) 0.0404(10) 0.0500(11) -0.0125(9) 0.0002(8) 0.0076(7)
F4 0.0670(13) 0.0495(11) 0.0250(9) -0.0090(8) 0.0159(8) -0.0032(9)
F5 0.143(2) 0.0447(12) 0.0794(17) -0.0307(12) -0.0859(17) 0.0411(13)
F6 0.0392(12) 0.105(2) 0.0899(19) 0.0215(16) -0.0116(12) 0.0154(12)
F7 0.0646(12) 0.0288(9) 0.0548(12) -0.0012(9) -0.0302(10) 0.0145(8)
Ir2 0.02109(5) 0.01329(5) 0.01515(5) -0.00394(4) -0.00527(4) 0.00060(3)
N6 0.0183(10) 0.0124(9) 0.0204(11) -0.0034(8) -0.0044(8) 0.0003(7)
N7 0.0326(12) 0.0148(10) 0.0224(11) -0.0044(9) -0.0089(9) 0.0019(8)
N8 0.0343(12) 0.0145(10) 0.0165(11) -0.0045(8) -0.0051(9) -0.0013(8)
N9 0.0256(11) 0.0158(10) 0.0188(11) -0.0042(8) -0.0061(8) 0.0028(8)
N10 0.0256(11) 0.0158(10) 0.0209(11) -0.0057(8) -0.0062(8) 0.0027(8)
C37 0.0221(12) 0.0132(11) 0.0200(13) -0.0032(9) -0.0035(10) -0.0019(9)
C38 0.0242(13) 0.0215(13) 0.0266(14) -0.0023(11) -0.0076(11) -0.0026(10)
C39 0.0172(12) 0.0292(14) 0.0371(16) -0.0022(12) -0.0015(11) -0.0012(10)
C40 0.0269(14) 0.0282(14) 0.0298(15) -0.0060(12) 0.0057(11) -0.0020(11)
C41 0.0324(14) 0.0211(13) 0.0196(13) -0.0055(10) -0.0030(11) -0.0027(10)
C42 0.0221(12) 0.0137(11) 0.0201(13) -0.0036(9) -0.0036(10) -0.0020(9)
C43 0.0232(12) 0.0141(11) 0.0213(13) -0.0046(10) -0.0059(10) 0.0011(9)
C44 0.0300(13) 0.0248(13) 0.0205(13) -0.0069(11) -0.0099(11) 0.0005(10)
C45 0.0293(14) 0.0298(14) 0.0351(16) -0.0104(12) -0.0180(12) 0.0003(11)
C46 0.0182(12) 0.0251(13) 0.0378(16) -0.0060(12) -0.0097(11) 0.0005(10)
C47 0.0214(12) 0.0116(11) 0.0293(14) -0.0016(10) -0.0042(10) 0.0009(9)
C48 0.0234(12) 0.0126(11) 0.0272(14) -0.0029(10) 0.0002(10) 0.0022(9)
C49 0.0292(14) 0.0169(12) 0.0391(17) -0.0033(12) 0.0038(12) 0.0006(10)
C50 0.0386(16) 0.0183(13) 0.0444(19) 0.0023(13) 0.0171(14) -0.0014(12)
C51 0.0525(18) 0.0227(14) 0.0217(14) 0.0012(11) 0.0121(13) 0.0020(13)
C52 0.0399(15) 0.0181(12) 0.0213(14) -0.0004(10) 0.0011(11) 0.0027(11)
C53 0.0284(13) 0.0126(11) 0.0215(13) -0.0008(10) 0.0003(10) 0.0024(9)
C54 0.0215(12) 0.0176(11) 0.0151(12) -0.0039(9) -0.0022(9) 0.0006(9)
C55 0.0488(17) 0.0144(12) 0.0277(15) -0.0054(11) -0.0105(13) 0.0022(11)
C56 0.0499(17) 0.0168(12) 0.0252(15) -0.0078(11) -0.0098(12) -0.0010(11)
C57 0.0244(12) 0.0182(12) 0.0161(12) -0.0046(10) -0.0013(10) 0.0009(9)
C58 0.0314(13) 0.0199(12) 0.0151(12) -0.0036(10) -0.0053(10) -0.0005(10)
C59 0.0343(14) 0.0204(12) 0.0241(14) -0.0090(11) -0.0061(11) -0.0017(10)
C60 0.0272(13) 0.0279(13) 0.0212(13) -0.0109(11) -0.0078(10) 0.0006(10)
C61 0.0284(13) 0.0235(13) 0.0192(13) -0.0047(10) -0.0087(10) 0.0032(10)
C62 0.0254(12) 0.0184(12) 0.0196(13) -0.0069(10) -0.0043(10) -0.0015(10)
C63 0.0215(12) 0.0175(11) 0.0188(12) -0.0068(10) -0.0039(9) 0.0008(9)
C64 0.0314(14) 0.0179(12) 0.0233(14) -0.0013(10) -0.0086(11) 0.0069(10)
C65 0.0330(14) 0.0165(12) 0.0285(15) -0.0032(11) -0.0081(11) 0.0070(10)
C66 0.0333(14) 0.0187(12) 0.0258(14) -0.0019(11) -0.0148(11) 0.0013(10)
C67 0.070(4) 0.039(3) 0.026(2) 0.010(3) -0.023(2) -0.015(3)
C68 0.033(3) 0.068(5) 0.062(5) -0.024(4) -0.013(3) 0.003(3)
C67' 0.070(4) 0.039(3) 0.026(2) 0.010(3) -0.023(2) -0.015(3)
C68' 0.033(3) 0.068(5) 0.062(5) -0.024(4) -0.013(3) 0.003(3)
C69 0.0382(16) 0.0340(15) 0.0302(16) -0.0119(13) -0.0139(13) 0.0024(12)
C70 0.0381(15) 0.0194(13) 0.0275(15) -0.0080(11) -0.0158(12) 0.0035(11)
C71 0.060(2) 0.0379(17) 0.0332(17) -0.0173(14) -0.0018(15) -0.0046(15)
C72 0.0379(17) 0.0397(17) 0.049(2) -0.0202(15) -0.0095(14) -0.0081(13)
F8 0.0164(8) 0.0661(13) 0.0490(11) -0.0043(10) 0.0003(7) 0.0009(8)
F9 0.0385(9) 0.0473(10) 0.0179(8) -0.0124(7) -0.0021(7) -0.0032(7)
F10 0.0237(8) 0.0423(10) 0.0591(12) -0.0149(9) 0.0050(8) -0.0086(7)
F11 0.0679(13) 0.0472(11) 0.0271(10) -0.0027(8) 0.0204(9) -0.0016(9)
F12 0.0290(11) 0.175(3) 0.0713(16) -0.0713(18) -0.0099(10) -0.0066(13)
F13 0.1080(17) 0.0343(10) 0.0504(12) -0.0096(9) -0.0566(12) 0.0067(11)
F14 0.0625(12) 0.0370(9) 0.0453(11) -0.0229(8) -0.0287(9) 0.0029(8)

loop_
_atom_type_symbol
_atom_type_description
_atom_type_scat_dispersion_real
_atom_type_scat_dispersion_imag
_atom_type_scat_source
C C 0.0033 0.0016 'International Tables Vol C Tables 4.2.6.8 and 6.1.1.4'
H H 0.0000 0.0000 'International Tables Vol C Tables 4.2.6.8 and 6.1.1.4'
N N 0.0061 0.0033 'International Tables Vol C Tables 4.2.6.8 and 6.1.1.4'
F F 0.0171 0.0103 'International Tables Vol C Tables 4.2.6.8 and 6.1.1.4'
Ir Ir -1.4442 7.9887 'International Tables Vol C Tables 4.2.6.8 and 6.1.1.4'

loop_
_geom_angle_atom_site_label_1
_geom_angle_atom_site_label_2
_geom_angle_atom_site_label_3
_geom_angle
C26 Ir1 C27 77.11(10)
C26 Ir1 C18 77.76(10)
C27 Ir1 C18 154.82(10)
C26 Ir1 N1 179.68(9)
C27 Ir1 N1 102.58(9)
C18 Ir1 N1 102.55(9)
C26 Ir1 C17 100.79(11)
C27 Ir1 C17 91.84(9)
C18 Ir1 C17 91.24(10)
N1 Ir1 C17 79.29(9)
C26 Ir1 C1 100.67(10)
C27 Ir1 C1 91.27(9)
C18 Ir1 C1 94.95(10)
N1 Ir1 C1 79.24(9)
C17 Ir1 C1 158.47(10)
C7 N1 C11 122.7(2)
C7 N1 Ir1 118.98(17)
C11 N1 Ir1 118.32(17)
C18 N2 C19 111.1(2)
C18 N2 C30 123.8(2)
C19 N2 C30 125.0(2)
C18 N3 C20 111.1(2)
C18 N3 C21 117.2(2)
C20 N3 C21 131.6(2)
C27 N4 C28 111.0(2)
C27 N4 C25 116.8(2)
C28 N4 C25 132.2(2)
C27 N5 C29 110.6(2)
C27 N5 C34 123.6(2)
C29 N5 C34 125.4(2)
C2 C1 C6 117.8(2)
C2 C1 Ir1 129.55(19)
C6 C1 Ir1 112.66(18)
C3 C2 C1 120.1(3)
C3 C2 H2 119.9
C1 C2 H2 119.9
C2 C3 F1 119.4(2)
C2 C3 C4 123.9(3)
F1 C3 C4 116.7(2)
C5 C4 C3 116.0(3)
C5 C4 H4 122.0
C3 C4 H4 122.0
F2 C5 C4 116.2(2)
F2 C5 C6 120.0(2)
C4 C5 C6 123.8(3)
C5 C6 C1 118.4(2)
C5 C6 C7 124.5(2)
C1 C6 C7 117.1(2)
N1 C7 C8 119.2(2)
N1 C7 C6 112.0(2)
C8 C7 C6 128.8(2)
C9 C8 C7 118.9(3)
C9 C8 H8 120.5
C7 C8 H8 120.5
C8 C9 C10 121.4(3)
C8 C9 H9 119.3
C10 C9 H9 119.3
C9 C10 C11 119.0(3)
C9 C10 H10 120.5
C11 C10 H10 120.5
N1 C11 C10 118.8(2)
N1 C11 C12 112.5(2)
C10 C11 C12 128.7(2)
C13 C12 C17 118.5(2)
C13 C12 C11 125.0(2)
C17 C12 C11 116.6(2)
F3 C13 C14 116.4(3)
F3 C13 C12 119.9(3)
C14 C13 C12 123.7(3)
C13 C14 C15 116.4(3)
C13 C14 H14 121.8
C15 C14 H14 121.8
F4 C15 C16 118.3(3)
F4 C15 C14 118.2(3)
C16 C15 C14 123.5(3)
C15 C16 C17 120.2(3)
C15 C16 H16 119.9
C17 C16 H16 119.9
C16 C17 C12 117.7(2)
C16 C17 Ir1 129.1(2)
C12 C17 Ir1 113.21(18)
N2 C18 N3 103.9(2)
N2 C18 Ir1 141.83(19)
N3 C18 Ir1 114.14(17)
C20 C19 N2 107.3(2)
C20 C19 H19 126.4
N2 C19 H19 126.4
C19 C20 N3 106.6(3)
C19 C20 H20 126.7
N3 C20 H20 126.7
C22 C21 C26 122.2(2)
C22 C21 N3 127.5(2)
C26 C21 N3 110.3(2)
C21 C22 C23 117.6(2)
C21 C22 H22 121.2
C23 C22 H22 121.2
C22 C23 C24 122.6(2)
C22 C23 C33 118.0(2)
C24 C23 C33 119.3(3)
C25 C24 C23 117.0(2)
C25 C24 H24 121.5
C23 C24 H24 121.5
C24 C25 C26 122.7(2)
C24 C25 N4 128.0(2)
C26 C25 N4 109.3(2)
C21 C26 C25 117.8(2)
C21 C26 Ir1 120.51(19)
C25 C26 Ir1 121.68(18)
N5 C27 N4 104.2(2)
N5 C27 Ir1 140.81(19)
N4 C27 Ir1 115.02(16)
C29 C28 N4 106.4(2)
C29 C28 H28 126.8
N4 C28 H28 126.8
C28 C29 N5 107.9(2)
C28 C29 H29 126.1
N5 C29 H29 126.1
N2 C30 C31 109.9(2)
N2 C30 C32 110.8(2)
C31 C30 C32 111.5(2)
N2 C30 H30 108.2
C31 C30 H30 108.2
C32 C30 H30 108.2
C30 C31 H31A 109.5
C30 C31 H31B 109.5
H31A C31 H31B 109.5
C30 C31 H31C 109.5
H31A C31 H31C 109.5
H31B C31 H31C 109.5
C30 C32 H32A 109.5
C30 C32 H32B 109.5
H32A C32 H32B 109.5
C30 C32 H32C 109.5
H32A C32 H32C 109.5
H32B C32 H32C 109.5
F5 C33 F6 108.2(3)
F5 C33 F7 105.5(3)
F6 C33 F7 103.9(3)
F5 C33 C23 113.9(3)
F6 C33 C23 112.6(3)
F7 C33 C23 112.0(3)
N5 C34 C36 111.7(2)
N5 C34 C35 109.4(2)
C36 C34 C35 112.4(2)
N5 C34 H34 107.7
C36 C34 H34 107.7
C35 C34 H34 107.7
C34 C35 H35A 109.5
C34 C35 H35B 109.5
H35A C35 H35B 109.5
C34 C35 H35C 109.5
H35A C35 H35C 109.5
H35B C35 H35C 109.5
C34 C36 H36A 109.5
C34 C36 H36B 109.5
H36A C36 H36B 109.5
C34 C36 H36C 109.5
H36A C36 H36C 109.5
H36B C36 H36C 109.5
C57 Ir2 C63 77.07(9)
C57 Ir2 C54 77.52(9)
C63 Ir2 C54 154.58(9)
C57 Ir2 N6 177.71(9)
C63 Ir2 N6 103.84(8)
C54 Ir2 N6 101.53(8)
C57 Ir2 C53 98.74(10)
C63 Ir2 C53 89.79(9)
C54 Ir2 C53 93.48(9)
N6 Ir2 C53 79.20(9)
C57 Ir2 C37 103.37(9)
C63 Ir2 C37 91.34(9)
C54 Ir2 C37 95.05(9)
N6 Ir2 C37 78.75(8)
C53 Ir2 C37 157.54(10)
C47 N6 C43 122.9(2)
C47 N6 Ir2 118.28(17)
C43 N6 Ir2 118.82(15)
C54 N7 C55 111.0(2)
C54 N7 C66 124.8(2)
C55 N7 C66 124.3(2)
C54 N8 C56 111.5(2)
C54 N8 C58 117.23(19)
C56 N8 C58 131.3(2)
C63 N9 C64 111.3(2)
C63 N9 C62 116.4(2)
C64 N9 C62 132.3(2)
C63 N10 C65 110.9(2)
C63 N10 C70 123.3(2)
C65 N10 C70 125.5(2)
C38 C37 C42 117.4(2)
C38 C37 Ir2 129.18(19)
C42 C37 Ir2 113.29(16)
C39 C38 C37 119.8(2)
C39 C38 H38 120.1
C37 C38 H38 120.1
C38 C39 F8 119.0(2)
C38 C39 C40 124.3(2)
F8 C39 C40 116.7(2)
C41 C40 C39 115.7(2)
C41 C40 H40 122.2
C39 C40 H40 122.2
F9 C41 C40 116.2(2)
F9 C41 C42 120.0(2)
C40 C41 C42 123.8(2)
C41 C42 C37 118.8(2)
C41 C42 C43 124.8(2)
C37 C42 C43 116.3(2)
N6 C43 C44 119.0(2)
N6 C43 C42 112.6(2)
C44 C43 C42 128.4(2)
C45 C44 C43 119.1(2)
C45 C44 H44 120.5
C43 C44 H44 120.5
C46 C45 C44 121.0(2)
C46 C45 H45 119.5
C44 C45 H45 119.5
C45 C46 C47 119.0(2)
C45 C46 H46 120.5
C47 C46 H46 120.5
N6 C47 C46 119.0(2)
N6 C47 C48 112.6(2)
C46 C47 C48 128.4(2)
C49 C48 C53 118.3(2)
C49 C48 C47 124.9(2)
C53 C48 C47 116.8(2)
F10 C49 C50 116.1(2)
F10 C49 C48 120.1(3)
C50 C49 C48 123.8(3)
C49 C50 C51 116.1(3)
C49 C50 H50 122.0
C51 C50 H50 122.0
F11 C51 C52 118.1(3)
F11 C51 C50 118.0(3)
C52 C51 C50 124.0(3)
C51 C52 C53 119.4(3)
C51 C52 H52 120.3
C53 C52 H52 120.3
C52 C53 C48 118.4(2)
C52 C53 Ir2 128.6(2)
C48 C53 Ir2 112.85(18)
N7 C54 N8 103.56(19)
N7 C54 Ir2 142.25(18)
N8 C54 Ir2 114.17(16)
C56 C55 N7 107.7(2)
C56 C55 H55 126.2
N7 C55 H55 126.2
C55 C56 N8 106.2(2)
C55 C56 H56 126.9
N8 C56 H56 126.9
C58 C57 C62 117.9(2)
C58 C57 Ir2 120.75(18)
C62 C57 Ir2 121.30(17)
C59 C58 C57 122.4(2)
C59 C58 N8 127.3(2)
C57 C58 N8 110.3(2)
C58 C59 C60 117.5(2)
C58 C59 H59 121.2
C60 C59 H59 121.2
C59 C60 C61 122.3(2)
C59 C60 C69 118.1(2)
C61 C60 C69 119.5(2)
C62 C61 C60 117.4(2)
C62 C61 H61 121.3
C60 C61 H61 121.3
C61 C62 C57 122.4(2)
C61 C62 N9 127.8(2)
C57 C62 N9 109.8(2)
N10 C63 N9 103.9(2)
N10 C63 Ir2 140.60(18)
N9 C63 Ir2 115.45(16)
C65 C64 N9 106.2(2)
C65 C64 H64 126.9
N9 C64 H64 126.9
C64 C65 N10 107.6(2)
C64 C65 H65 126.2
N10 C65 H65 126.2
N7 C66 C67' 107.2(4)
N7 C66 C68' 114.1(5)
C67' C66 C68' 112.2(7)
N7 C66 C68 109.0(3)
N7 C66 C67 111.3(3)
C68 C66 C67 112.5(4)
N7 C66 H66 108.0
C68 C66 H66 108.0
C67 C66 H66 108.0
N7 C66 H66' 107.7
C67' C66 H66' 107.7
C68' C66 H66' 107.7
C66 C67 H67A 109.5
C66 C67 H67B 109.5
H67A C67 H67B 109.5
C66 C67 H67C 109.5
H67A C67 H67C 109.5
H67B C67 H67C 109.5
C66 C68 H68A 109.5
C66 C68 H68B 109.5
H68A C68 H68B 109.5
C66 C68 H68C 109.5
H68A C68 H68C 109.5
H68B C68 H68C 109.5
C66 C67' H67D 109.5
C66 C67' H67E 109.5
H67D C67' H67E 109.5
C66 C67' H67F 109.5
H67D C67' H67F 109.5
H67E C67' H67F 109.5
C66 C68' H68D 109.5
C66 C68' H68E 109.5
H68D C68' H68E 109.5
C66 C68' H68F 109.5
H68D C68' H68F 109.5
H68E C68' H68F 109.5
F12 C69 F13 107.4(3)
F12 C69 F14 104.9(2)
F13 C69 F14 104.7(2)
F12 C69 C60 113.0(2)
F13 C69 C60 113.4(2)
F14 C69 C60 112.7(2)
N10 C70 C71 109.6(2)
N10 C70 C72 110.6(2)
C71 C70 C72 112.4(2)
N10 C70 H70 108.0
C71 C70 H70 108.0
C72 C70 H70 108.0
C70 C71 H71A 109.5
C70 C71 H71B 109.5
H71A C71 H71B 109.5
C70 C71 H71C 109.5
H71A C71 H71C 109.5
H71B C71 H71C 109.5
C70 C72 H72A 109.5
C70 C72 H72B 109.5
H72A C72 H72B 109.5
C70 C72 H72C 109.5
H72A C72 H72C 109.5
H72B C72 H72C 109.5

loop_
_geom_bond_atom_site_label_1
_geom_bond_atom_site_label_2
_geom_bond_distance
Ir1 C26 1.966(2)
Ir1 C27 2.051(2)
Ir1 C18 2.055(2)
Ir1 N1 2.058(2)
Ir1 C17 2.067(3)
Ir1 C1 2.075(3)
N1 C7 1.355(3)
N1 C11 1.364(3)
N2 C18 1.351(3)
N2 C19 1.395(4)
N2 C30 1.474(3)
N3 C18 1.376(3)
N3 C20 1.387(3)
N3 C21 1.411(3)
N4 C27 1.377(3)
N4 C28 1.390(3)
N4 C25 1.421(3)
N5 C27 1.354(3)
N5 C29 1.393(3)
N5 C34 1.475(3)
C1 C2 1.401(4)
C1 C6 1.429(3)
C2 C3 1.363(4)
C2 H2 0.9500
C3 F1 1.368(3)
C3 C4 1.381(4)
C4 C5 1.372(4)
C4 H4 0.9500
C5 F2 1.365(3)
C5 C6 1.393(4)
C6 C7 1.476(4)
C7 C8 1.395(4)
C8 C9 1.377(4)
C8 H8 0.9500
C9 C10 1.379(4)
C9 H9 0.9500
C10 C11 1.398(4)
C10 H10 0.9500
C11 C12 1.471(4)
C12 C13 1.393(4)
C12 C17 1.427(4)
C13 F3 1.365(3)
C13 C14 1.369(4)
C14 C15 1.373(4)
C14 H14 0.9500
C15 F4 1.367(3)
C15 C16 1.371(4)
C16 C17 1.399(4)
C16 H16 0.9500
C19 C20 1.338(4)
C19 H19 0.9500
C20 H20 0.9500
C21 C22 1.386(4)
C21 C26 1.391(3)
C22 C23 1.390(4)
C22 H22 0.9500
C23 C24 1.404(4)
C23 C33 1.494(4)
C24 C25 1.379(4)
C24 H24 0.9500
C25 C26 1.393(3)
C28 C29 1.335(4)
C28 H28 0.9500
C29 H29 0.9500
C30 C31 1.511(4)
C30 C32 1.521(4)
C30 H30 1.0000
C31 H31A 0.9800
C31 H31B 0.9800
C31 H31C 0.9800
C32 H32A 0.9800
C32 H32B 0.9800
C32 H32C 0.9800
C33 F5 1.318(4)
C33 F6 1.332(4)
C33 F7 1.340(4)
C34 C36 1.507(4)
C34 C35 1.525(4)
C34 H34 1.0000
C35 H35A 0.9800
C35 H35B 0.9800
C35 H35C 0.9800
C36 H36A 0.9800
C36 H36B 0.9800
C36 H36C 0.9800
Ir2 C57 1.971(2)
Ir2 C63 2.047(2)
Ir2 C54 2.057(2)
Ir2 N6 2.0664(19)
Ir2 C53 2.071(2)
Ir2 C37 2.078(2)
N6 C47 1.355(3)
N6 C43 1.356(3)
N7 C54 1.354(3)
N7 C55 1.395(3)
N7 C66 1.475(3)
N8 C54 1.381(3)
N8 C56 1.385(3)
N8 C58 1.408(3)
N9 C63 1.378(3)
N9 C64 1.382(3)
N9 C62 1.419(3)
N10 C63 1.350(3)
N10 C65 1.392(3)
N10 C70 1.480(3)
C37 C38 1.405(3)
C37 C42 1.432(3)
C38 C39 1.366(4)
C38 H38 0.9500
C39 F8 1.368(3)
C39 C40 1.378(4)
C40 C41 1.373(4)
C40 H40 0.9500
C41 F9 1.368(3)
C41 C42 1.385(3)
C42 C43 1.475(3)
C43 C44 1.396(3)
C44 C45 1.381(4)
C44 H44 0.9500
C45 C46 1.381(4)
C45 H45 0.9500
C46 C47 1.398(3)
C46 H46 0.9500
C47 C48 1.470(4)
C48 C49 1.392(4)
C48 C53 1.427(3)
C49 F10 1.364(3)
C49 C50 1.376(4)
C50 C51 1.381(4)
C50 H50 0.9500
C51 F11 1.367(3)
C51 C52 1.374(4)
C52 C53 1.403(4)
C52 H52 0.9500
C55 C56 1.337(4)
C55 H55 0.9500
C56 H56 0.9500
C57 C58 1.390(3)
C57 C62 1.392(3)
C58 C59 1.386(3)
C59 C60 1.392(4)
C59 H59 0.9500
C60 C61 1.404(4)
C60 C69 1.495(3)
C61 C62 1.382(3)
C61 H61 0.9500
C64 C65 1.342(4)
C64 H64 0.9500
C65 H65 0.9500
C66 C67' 1.486(12)
C66 C68' 1.507(13)
C66 C68 1.508(6)
C66 C67 1.540(6)
C66 H66 1.0000
C66 H66' 1.0000
C67 H67A 0.9800
C67 H67B 0.9800
C67 H67C 0.9800
C68 H68A 0.9800
C68 H68B 0.9800
C68 H68C 0.9800
C67' H67D 0.9800
C67' H67E 0.9800
C67' H67F 0.9800
C68' H68D 0.9800
C68' H68E 0.9800
C68' H68F 0.9800
C69 F12 1.323(4)
C69 F13 1.333(3)
C69 F14 1.335(3)
C70 C71 1.515(4)
C70 C72 1.523(4)
C70 H70 1.0000
C71 H71A 0.9800
C71 H71B 0.9800
C71 H71C 0.9800
C72 H72A 0.9800
C72 H72B 0.9800
C72 H72C 0.9800
